data_2014371
loop_
_publ_author_name
' Xiang Zhou'
' Xiao-Bing Wang'
' Ling-Yi Kong'

_publ_section_title
;Hydrogen bonding and \p--\p stacking in
 7-{2-[4-(4-methoxyphenyl)piperazin-1-yl]ethoxy}-4-methyl-2<i>H</i>-chromen-2-one
 monohydrate
;
_journal_coeditor_code LN1189
_journal_issue 2
_journal_name_full 'Acta Crystallographica Section C'
_journal_page_first o58
_journal_page_last o61
_journal_paper_doi 10.1107/S0108270105040928
_journal_volume 62
_journal_year 2006
_chemical_formula_iupac 'C23 H26 N2 O4, H2 O'
_chemical_formula_moiety 'C23 H26 N2 O4, H2 O'
_chemical_formula_sum 'C23 H28 N2 O5'
_chemical_formula_weight 412.47
_chemical_name_systematic
;
7-{2-[4-(4-methoxyphenyl)piperazin-1-yl]ethoxy}-4-methyl-2H-chromen-2-one
 monohydrate
;
_space_group_IT_number 14
_symmetry_cell_setting monoclinic
_symmetry_space_group_name_Hall '-P 2yn'
_symmetry_space_group_name_H-M 'P 1 21/n 1'
_atom_sites_solution_hydrogens geom
_atom_sites_solution_primary direct
_atom_sites_solution_secondary difmap
_audit_creation_method SHELXL-97
_cell_angle_alpha 90.00
_cell_angle_beta 99.406(10)
_cell_angle_gamma 90.00
_cell_formula_units_Z 4
_cell_length_a 10.776(7)
_cell_length_b 7.483(5)
_cell_length_c 26.381(18)
_cell_measurement_reflns_used 2841
_cell_measurement_temperature 298(2)
_cell_measurement_theta_max 24.083
_cell_measurement_theta_min 2.185
_cell_volume 2099(2)
_computing_cell_refinement SMART
_computing_data_collection 'SMART (Bruker, 2000)'
_computing_data_reduction 'SAINT (Bruker, 2000)'
_computing_molecular_graphics 'SHELXTL (Bruker, 2000)'
_computing_publication_material 'SHELXTL and WinGX (Version 1.7; Farrugia, 1999)'
_computing_structure_refinement 'SHELXL97 (Sheldrick, 1997)'
_computing_structure_solution 'SHELXS97 (Sheldrick, 1997)'
_diffrn_ambient_temperature 298(2)
_diffrn_measured_fraction_theta_full 0.997
_diffrn_measured_fraction_theta_max 0.997
_diffrn_measurement_device_type 'Bruker SMART CCD area-detector'
_diffrn_measurement_method '\f and \w'
_diffrn_radiation_monochromator graphite
_diffrn_radiation_source 'fine-focus sealed tube'
_diffrn_radiation_type MoK\a
_diffrn_radiation_wavelength 0.71073
_diffrn_reflns_av_R_equivalents 0.0382
_diffrn_reflns_av_sigmaI/netI 0.0409
_diffrn_reflns_limit_h_max 10
_diffrn_reflns_limit_h_min -12
_diffrn_reflns_limit_k_max 8
_diffrn_reflns_limit_k_min -8
_diffrn_reflns_limit_l_max 31
_diffrn_reflns_limit_l_min -31
_diffrn_reflns_number 10516
_diffrn_reflns_theta_full 25.00
_diffrn_reflns_theta_max 25.00
_diffrn_reflns_theta_min 2.18
_diffrn_standards_decay_% 0
_diffrn_standards_number 0
_exptl_absorpt_coefficient_mu 0.092
_exptl_absorpt_correction_T_max 0.985
_exptl_absorpt_correction_T_min 0.962
_exptl_absorpt_correction_type multi-scan
_exptl_absorpt_process_details '(SADABS; Bruker, 2000)'
_exptl_crystal_colour colorless
_exptl_crystal_density_diffrn 1.305
_exptl_crystal_density_method 'not measured'
_exptl_crystal_description prism
_exptl_crystal_F_000 880
_exptl_crystal_size_max 0.53
_exptl_crystal_size_mid 0.48
_exptl_crystal_size_min 0.27
_refine_diff_density_max 0.166
_refine_diff_density_min -0.224
_refine_ls_extinction_method none
_refine_ls_goodness_of_fit_ref 1.027
_refine_ls_hydrogen_treatment constr
_refine_ls_matrix_type full
_refine_ls_number_parameters 273
_refine_ls_number_reflns 3684
_refine_ls_number_restraints 2
_refine_ls_restrained_S_all 1.027
_refine_ls_R_factor_all 0.0828
_refine_ls_R_factor_gt 0.0456
_refine_ls_shift/su_max 0.000
_refine_ls_shift/su_mean 0.000
_refine_ls_structure_factor_coef Fsqd
_refine_ls_weighting_details 'calc w=1/[\s^2^(Fo^2^)+(0.055P)^2^+0.28P] where P=(Fo^2^+2Fc^2^)/3'
_refine_ls_weighting_scheme calc
_refine_ls_wR_factor_gt 0.1016
_refine_ls_wR_factor_ref 0.1235
_reflns_number_gt 2296
_reflns_number_total 3684
_reflns_threshold_expression I>2\s(I)
_cod_data_source_file ln1189.cif
_cod_data_source_block I
_cod_original_sg_symbol_H-M 'P 21/n'
_cod_database_code 2014371

loop_
_symmetry_equiv_pos_as_xyz
'x, y, z'
'-x+1/2, y+1/2, -z+1/2'
'-x, -y, -z'
'x-1/2, -y-1/2, z-1/2'

loop_
_atom_site_label
_atom_site_fract_x
_atom_site_fract_y
_atom_site_fract_z
_atom_site_U_iso_or_equiv
_atom_site_adp_type
_atom_site_calc_flag
_atom_site_refinement_flags
_atom_site_occupancy
_atom_site_disorder_assembly
_atom_site_disorder_group
_atom_site_type_symbol
N1 0.53174(16) 0.7986(2) 0.12525(6) 0.0505(5) Uani d . 1 . . N
N2 0.31370(15) 0.8865(2) 0.17170(6) 0.0456(4) Uani d . 1 . . N
O1 1.17834(14) 0.76897(18) -0.00482(5) 0.0523(4) Uani d . 1 . . O
O2 1.36372(17) 0.7424(2) -0.02888(6) 0.0759(5) Uani d . 1 . . O
O3 0.80421(14) 0.8368(2) 0.05953(6) 0.0619(4) Uani d . 1 . . O
O4 -0.15187(14) 0.9134(2) 0.23986(6) 0.0660(5) Uani d . 1 . . O
O5 0.47771(17) 0.4188(2) 0.09991(7) 0.0875(6) Uani d D 1 . . O
H5A 0.4900 0.5342 0.1045 0.105 Uiso d RD 1 . . H
H5B 0.5127 0.4031 0.0728 0.105 Uiso d RD 1 . . H
C1 1.2518(2) 0.7162(3) -0.04013(8) 0.0562(6) Uani d . 1 . . C
C2 1.1882(2) 0.6361(3) -0.08669(8) 0.0579(6) Uani d . 1 . . C
H2 1.2357 0.6023 -0.1116 0.069 Uiso calc R 1 . . H
C3 1.0639(2) 0.6078(3) -0.09596(7) 0.0526(6) Uani d . 1 . . C
C4 0.9889(2) 0.6635(2) -0.05837(7) 0.0454(5) Uani d . 1 . . C
C5 0.8588(2) 0.6460(3) -0.06280(8) 0.0546(6) Uani d . 1 . . C
H5 0.8145 0.5948 -0.0925 0.066 Uiso calc R 1 . . H
C6 0.7934(2) 0.7013(3) -0.02513(8) 0.0541(6) Uani d . 1 . . C
H6 0.7066 0.6872 -0.0293 0.065 Uiso calc R 1 . . H
C7 0.8583(2) 0.7787(3) 0.01941(8) 0.0475(5) Uani d . 1 . . C
C8 0.9869(2) 0.7992(3) 0.02532(7) 0.0470(5) Uani d . 1 . . C
H8 1.0307 0.8503 0.0551 0.056 Uiso calc R 1 . . H
C9 1.0498(2) 0.7438(2) -0.01305(7) 0.0443(5) Uani d . 1 . . C
C10 1.0030(3) 0.5162(3) -0.14454(8) 0.0743(8) Uani d . 1 . . C
H10A 0.9370 0.5904 -0.1621 0.111 Uiso calc R 1 . . H
H10B 0.9685 0.4038 -0.1361 0.111 Uiso calc R 1 . . H
H10C 1.0648 0.4959 -0.1663 0.111 Uiso calc R 1 . . H
C11 0.6738(2) 0.8042(3) 0.05988(8) 0.0569(6) Uani d . 1 . . C
H11A 0.6524 0.6810 0.0509 0.068 Uiso calc R 1 . . H
H11B 0.6219 0.8823 0.0359 0.068 Uiso calc R 1 . . H
C12 0.6566(2) 0.8438(3) 0.11425(8) 0.0611(6) Uani d . 1 . . C
H12A 0.7190 0.7775 0.1375 0.073 Uiso calc R 1 . . H
H12B 0.6718 0.9700 0.1210 0.073 Uiso calc R 1 . . H
C13 0.5342(2) 0.8006(3) 0.18101(8) 0.0580(6) Uani d . 1 . . C
H13A 0.5620 0.9172 0.1944 0.070 Uiso calc R 1 . . H
H13B 0.5945 0.7128 0.1969 0.070 Uiso calc R 1 . . H
C14 0.4084(2) 0.7606(3) 0.19534(8) 0.0572(6) Uani d . 1 . . C
H14A 0.3832 0.6403 0.1844 0.069 Uiso calc R 1 . . H
H14B 0.4145 0.7662 0.2324 0.069 Uiso calc R 1 . . H
C15 0.3096(2) 0.8845(3) 0.11589(7) 0.0570(6) Uani d . 1 . . C
H15A 0.2487 0.9719 0.1001 0.068 Uiso calc R 1 . . H
H15B 0.2823 0.7677 0.1026 0.068 Uiso calc R 1 . . H
C16 0.4362(2) 0.9263(3) 0.10182(8) 0.0580(6) Uani d . 1 . . C
H16A 0.4304 0.9226 0.0648 0.070 Uiso calc R 1 . . H
H16B 0.4612 1.0461 0.1133 0.070 Uiso calc R 1 . . H
C17 0.19665(19) 0.8838(2) 0.18936(7) 0.0421(5) Uani d . 1 . . C
C18 0.1749(2) 0.7849(3) 0.23161(7) 0.0508(5) Uani d . 1 . . C
H18 0.2387 0.7119 0.2483 0.061 Uiso calc R 1 . . H
C19 0.0613(2) 0.7915(3) 0.24977(7) 0.0517(6) Uani d . 1 . . C
H19 0.0506 0.7250 0.2785 0.062 Uiso calc R 1 . . H
C20 -0.0357(2) 0.8961(3) 0.22545(7) 0.0485(5) Uani d . 1 . . C
C21 -0.0158(2) 0.9946(3) 0.18305(8) 0.0524(6) Uani d . 1 . . C
H21 -0.0804 1.0653 0.1660 0.063 Uiso calc R 1 . . H
C22 0.0970(2) 0.9897(3) 0.16589(7) 0.0499(5) Uani d . 1 . . C
H22 0.1078 1.0590 0.1377 0.060 Uiso calc R 1 . . H
C23 -0.1775(2) 0.8104(4) 0.28198(9) 0.0760(8) Uani d . 1 . . C
H23A -0.2593 0.8406 0.2893 0.114 Uiso calc R 1 . . H
H23B -0.1153 0.8350 0.3116 0.114 Uiso calc R 1 . . H
H23C -0.1753 0.6857 0.2736 0.114 Uiso calc R 1 . . H

loop_
_atom_site_aniso_label
_atom_site_aniso_U_11
_atom_site_aniso_U_22
_atom_site_aniso_U_33
_atom_site_aniso_U_12
_atom_site_aniso_U_13
_atom_site_aniso_U_23
N1 0.0525(11) 0.0517(11) 0.0468(10) -0.0007(9) 0.0067(8) 0.0028(8)
N2 0.0516(11) 0.0458(10) 0.0379(9) 0.0043(8) 0.0028(8) 0.0063(7)
O1 0.0602(10) 0.0522(9) 0.0457(8) -0.0058(7) 0.0123(7) -0.0056(7)
O2 0.0662(12) 0.0896(14) 0.0756(11) -0.0065(10) 0.0226(9) -0.0157(9)
O3 0.0566(10) 0.0688(11) 0.0625(9) -0.0072(8) 0.0163(8) -0.0108(8)
O4 0.0641(11) 0.0767(12) 0.0598(9) 0.0069(9) 0.0180(8) 0.0089(8)
O5 0.0984(14) 0.0706(12) 0.0981(13) -0.0173(10) 0.0296(11) -0.0117(10)
C1 0.0703(17) 0.0490(14) 0.0525(13) -0.0014(12) 0.0197(13) 0.0026(11)
C2 0.0834(18) 0.0475(14) 0.0467(13) -0.0015(12) 0.0223(12) -0.0002(10)
C3 0.0856(18) 0.0316(12) 0.0414(11) -0.0044(11) 0.0125(12) 0.0024(9)
C4 0.0672(15) 0.0296(11) 0.0384(11) -0.0055(10) 0.0056(10) 0.0040(9)
C5 0.0731(17) 0.0442(13) 0.0429(12) -0.0119(11) -0.0019(11) 0.0014(10)
C6 0.0559(14) 0.0512(14) 0.0535(13) -0.0068(11) 0.0035(11) 0.0080(11)
C7 0.0588(15) 0.0368(12) 0.0471(12) -0.0017(10) 0.0091(11) 0.0041(9)
C8 0.0569(14) 0.0434(13) 0.0399(11) -0.0034(10) 0.0054(10) -0.0015(9)
C9 0.0547(14) 0.0322(11) 0.0451(11) -0.0045(9) 0.0058(10) 0.0061(9)
C10 0.110(2) 0.0630(16) 0.0500(13) -0.0117(15) 0.0134(14) -0.0141(12)
C11 0.0513(14) 0.0566(14) 0.0628(14) -0.0044(11) 0.0090(11) 0.0024(11)
C12 0.0591(15) 0.0631(16) 0.0614(14) -0.0040(12) 0.0111(12) -0.0027(12)
C13 0.0578(15) 0.0645(15) 0.0488(12) 0.0065(12) 0.0001(11) 0.0042(11)
C14 0.0591(14) 0.0654(15) 0.0452(11) 0.0092(12) 0.0033(11) 0.0141(11)
C15 0.0580(14) 0.0681(15) 0.0434(12) 0.0072(12) 0.0038(10) 0.0107(11)
C16 0.0637(15) 0.0589(15) 0.0519(13) 0.0050(12) 0.0114(11) 0.0132(11)
C17 0.0514(13) 0.0349(11) 0.0380(10) -0.0017(10) 0.0013(10) -0.0010(9)
C18 0.0602(14) 0.0445(13) 0.0451(12) 0.0035(11) 0.0007(11) 0.0076(10)
C19 0.0648(15) 0.0491(13) 0.0410(11) -0.0030(11) 0.0082(11) 0.0064(10)
C20 0.0547(14) 0.0456(13) 0.0442(11) -0.0021(11) 0.0054(11) -0.0041(10)
C21 0.0592(15) 0.0455(13) 0.0507(12) 0.0092(11) 0.0035(11) 0.0043(10)
C22 0.0630(15) 0.0429(12) 0.0428(11) 0.0038(11) 0.0055(11) 0.0075(10)
C23 0.0715(17) 0.096(2) 0.0632(15) -0.0050(15) 0.0203(13) 0.0125(14)

loop_
_atom_type_symbol
_atom_type_description
_atom_type_scat_dispersion_real
_atom_type_scat_dispersion_imag
_atom_type_scat_source
C C 0.0033 0.0016 'International Tables Vol C Tables 4.2.6.8 and 6.1.1.4'
H H 0.0000 0.0000 'International Tables Vol C Tables 4.2.6.8 and 6.1.1.4'
N N 0.0061 0.0033 'International Tables Vol C Tables 4.2.6.8 and 6.1.1.4'
O O 0.0106 0.0060 'International Tables Vol C Tables 4.2.6.8 and 6.1.1.4'

loop_
_geom_angle_atom_site_label_1
_geom_angle_atom_site_label_2
_geom_angle_atom_site_label_3
_geom_angle
_geom_angle_publ_flag
C16 N1 C12 111.81(17) yes
C16 N1 C13 108.22(17) yes
C12 N1 C13 109.31(16) yes
C17 N2 C14 116.81(15) yes
C17 N2 C15 116.63(16) yes
C14 N2 C15 109.19(16) yes
C1 O1 C9 121.91(17) ?
C7 O3 C11 119.84(17) ?
C20 O4 C23 118.00(17) ?
H5A O5 H5B 99.9 ?
O2 C1 O1 116.6(2) ?
O2 C1 C2 126.5(2) ?
O1 C1 C2 116.9(2) ?
C3 C2 C1 123.1(2) ?
C3 C2 H2 118.5 ?
C1 C2 H2 118.5 ?
C2 C3 C4 119.1(2) ?
C2 C3 C10 120.8(2) ?
C4 C3 C10 120.1(2) ?
C5 C4 C9 115.84(19) ?
C5 C4 C3 125.8(2) ?
C9 C4 C3 118.3(2) ?
C6 C5 C4 122.6(2) ?
C6 C5 H5 118.7 ?
C4 C5 H5 118.7 ?
C5 C6 C7 119.4(2) ?
C5 C6 H6 120.3 ?
C7 C6 H6 120.3 ?
O3 C7 C8 115.28(18) ?
O3 C7 C6 124.8(2) ?
C8 C7 C6 119.9(2) ?
C9 C8 C7 119.50(19) ?
C9 C8 H8 120.2 ?
C7 C8 H8 120.2 ?
C8 C9 O1 116.58(18) ?
C8 C9 C4 122.7(2) ?
O1 C9 C4 120.70(19) ?
C3 C10 H10A 109.5 ?
C3 C10 H10B 109.5 ?
H10A C10 H10B 109.5 ?
C3 C10 H10C 109.5 ?
H10A C10 H10C 109.5 ?
H10B C10 H10C 109.5 ?
O3 C11 C12 104.33(17) ?
O3 C11 H11A 110.9 ?
C12 C11 H11A 110.9 ?
O3 C11 H11B 110.9 ?
C12 C11 H11B 110.9 ?
H11A C11 H11B 108.9 ?
N1 C12 C11 113.87(18) ?
N1 C12 H12A 108.8 ?
C11 C12 H12A 108.8 ?
N1 C12 H12B 108.8 ?
C11 C12 H12B 108.8 ?
H12A C12 H12B 107.7 ?
N1 C13 C14 112.53(17) yes
N1 C13 H13A 109.1 ?
C14 C13 H13A 109.1 ?
N1 C13 H13B 109.1 ?
C14 C13 H13B 109.1 ?
H13A C13 H13B 107.8 ?
N2 C14 C13 111.34(17) yes
N2 C14 H14A 109.4 ?
C13 C14 H14A 109.4 ?
N2 C14 H14B 109.4 ?
C13 C14 H14B 109.4 ?
H14A C14 H14B 108.0 ?
N2 C15 C16 111.45(17) yes
N2 C15 H15A 109.3 ?
C16 C15 H15A 109.3 ?
N2 C15 H15B 109.3 ?
C16 C15 H15B 109.3 ?
H15A C15 H15B 108.0 ?
N1 C16 C15 111.33(17) yes
N1 C16 H16A 109.4 ?
C15 C16 H16A 109.4 ?
N1 C16 H16B 109.4 ?
C15 C16 H16B 109.4 ?
H16A C16 H16B 108.0 ?
C18 C17 C22 116.11(19) ?
C18 C17 N2 123.24(18) ?
C22 C17 N2 120.59(17) ?
C19 C18 C17 122.16(19) ?
C19 C18 H18 118.9 ?
C17 C18 H18 118.9 ?
C20 C19 C18 120.34(19) ?
C20 C19 H19 119.8 ?
C18 C19 H19 119.8 ?
O4 C20 C19 125.57(19) ?
O4 C20 C21 116.21(19) ?
C19 C20 C21 118.2(2) ?
C22 C21 C20 121.1(2) ?
C22 C21 H21 119.4 ?
C20 C21 H21 119.4 ?
C21 C22 C17 122.04(19) ?
C21 C22 H22 119.0 ?
C17 C22 H22 119.0 ?
O4 C23 H23A 109.5 ?
O4 C23 H23B 109.5 ?
H23A C23 H23B 109.5 ?
O4 C23 H23C 109.5 ?
H23A C23 H23C 109.5 ?
H23B C23 H23C 109.5 ?

loop_
_geom_bond_atom_site_label_1
_geom_bond_atom_site_label_2
_geom_bond_site_symmetry_2
_geom_bond_distance
_geom_bond_publ_flag
N1 C16 . 1.465(3) yes
N1 C12 . 1.461(3) yes
N1 C13 . 1.467(3) yes
N2 C17 . 1.414(3) yes
N2 C14 . 1.452(2) yes
N2 C15 . 1.466(3) yes
O1 C1 . 1.375(3) ?
O1 C9 . 1.380(3) ?
O2 C1 . 1.210(3) ?
O3 C7 . 1.360(2) ?
O3 C11 . 1.428(3) ?
O4 C20 . 1.373(2) ?
O4 C23 . 1.416(3) ?
O5 H5A . 0.8786 ?
O5 H5B . 0.8689 ?
C1 C2 . 1.436(3) ?
C2 C3 . 1.338(3) ?
C2 H2 . 0.9300 ?
C3 C4 . 1.440(3) ?
C3 C10 . 1.506(3) ?
C4 C5 . 1.394(3) ?
C4 C9 . 1.401(3) ?
C5 C6 . 1.373(3) ?
C5 H5 . 0.9300 ?
C6 C7 . 1.391(3) ?
C6 H6 . 0.9300 ?
C7 C8 . 1.378(3) ?
C8 C9 . 1.371(3) ?
C8 H8 . 0.9300 ?
C10 H10A . 0.9600 ?
C10 H10B . 0.9600 ?
C10 H10C . 0.9600 ?
C11 C12 . 1.505(3) ?
C11 H11A . 0.9700 ?
C11 H11B . 0.9700 ?
C12 H12A . 0.9700 ?
C12 H12B . 0.9700 ?
C13 C14 . 1.496(3) yes
C13 H13A . 0.9700 ?
C13 H13B . 0.9700 ?
C14 H14A . 0.9700 ?
C14 H14B . 0.9700 ?
C15 C16 . 1.505(3) yes
C15 H15A . 0.9700 ?
C15 H15B . 0.9700 ?
C16 H16A . 0.9700 ?
C16 H16B . 0.9700 ?
C17 C18 . 1.389(3) ?
C17 C22 . 1.395(3) ?
C18 C19 . 1.386(3) ?
C18 H18 . 0.9300 ?
C19 C20 . 1.377(3) ?
C19 H19 . 0.9300 ?
C20 C21 . 1.385(3) ?
C21 C22 . 1.365(3) ?
C21 H21 . 0.9300 ?
C22 H22 . 0.9300 ?
C23 H23A . 0.9600 ?
C23 H23B . 0.9600 ?
C23 H23C . 0.9600 ?

loop_
_geom_hbond_atom_site_label_D
_geom_hbond_atom_site_label_H
_geom_hbond_atom_site_label_A
_geom_hbond_site_symmetry_A
_geom_hbond_distance_DH
_geom_hbond_distance_HA
_geom_hbond_distance_DA
_geom_hbond_angle_DHA
O5 H5A N1 . 0.88 2.08 2.955(3) 172
O5 H5B O2 3_765 0.87 2.19 2.989(3) 152
C6 H6 O5 3_665 0.93 2.61 3.369(3) 139
C23 H23B O5 2 0.96 2.63 3.579(4) 170

loop_
_geom_torsion_atom_site_label_1
_geom_torsion_atom_site_label_2
_geom_torsion_atom_site_label_3
_geom_torsion_atom_site_label_4
_geom_torsion
_geom_torsion_publ_flag
C9 O1 C1 O2 -179.06(19) ?
C9 O1 C1 C2 1.1(3) ?
O2 C1 C2 C3 178.4(2) ?
O1 C1 C2 C3 -1.7(3) ?
C1 C2 C3 C4 1.5(3) ?
C1 C2 C3 C10 -177.4(2) ?
C2 C3 C4 C5 178.9(2) ?
C10 C3 C4 C5 -2.1(3) ?
C2 C3 C4 C9 -0.7(3) ?
C10 C3 C4 C9 178.23(19) ?
C9 C4 C5 C6 -0.8(3) ?
C3 C4 C5 C6 179.57(19) ?
C4 C5 C6 C7 0.2(3) ?
C11 O3 C7 C8 -173.17(18) ?
C11 O3 C7 C6 6.2(3) ?
C5 C6 C7 O3 -179.25(19) ?
C5 C6 C7 C8 0.0(3) ?
O3 C7 C8 C9 179.71(18) ?
C6 C7 C8 C9 0.3(3) ?
C7 C8 C9 O1 179.68(17) ?
C7 C8 C9 C4 -1.0(3) ?
C1 O1 C9 C8 178.94(18) ?
C1 O1 C9 C4 -0.4(3) ?
C5 C4 C9 C8 1.2(3) ?
C3 C4 C9 C8 -179.13(18) ?
C5 C4 C9 O1 -179.52(17) ?
C3 C4 C9 O1 0.2(3) ?
C7 O3 C11 C12 166.23(18) ?
C16 N1 C12 C11 -73.8(2) ?
C13 N1 C12 C11 166.38(19) ?
O3 C11 C12 N1 -173.07(17) ?
C16 N1 C13 C14 56.4(2) ?
C12 N1 C13 C14 178.35(18) ?
C17 N2 C14 C13 -168.91(17) ?
C15 N2 C14 C13 56.0(2) ?
N1 C13 C14 N2 -57.7(2) yes
C17 N2 C15 C16 168.08(17) ?
C14 N2 C15 C16 -56.8(2) ?
C12 N1 C16 C15 -176.75(17) ?
C13 N1 C16 C15 -56.3(2) ?
N2 C15 C16 N1 58.4(2) yes
C14 N2 C17 C18 8.4(3) ?
C15 N2 C17 C18 140.1(2) ?
C14 N2 C17 C22 -174.68(18) ?
C15 N2 C17 C22 -43.0(3) ?
C22 C17 C18 C19 -0.5(3) ?
N2 C17 C18 C19 176.64(18) ?
C17 C18 C19 C20 1.1(3) ?
C23 O4 C20 C19 -2.7(3) yes
C23 O4 C20 C21 177.91(19) yes
C18 C19 C20 O4 -179.94(19) ?
C18 C19 C20 C21 -0.6(3) ?
O4 C20 C21 C22 178.93(18) ?
C19 C20 C21 C22 -0.5(3) ?
C20 C21 C22 C17 1.1(3) ?
C18 C17 C22 C21 -0.6(3) ?
N2 C17 C22 C21 -177.82(18) ?

loop_
_cod_related_entry_id
_cod_related_entry_database
_cod_related_entry_code
1 ChemSpider 21133644
